data_4025529
loop_
_publ_author_name
'Alexander F. Pozharskii'
'Alexander V. Degtyarev'
'Valery A. Ozeryanskii'
'Oksana V. Ryabtsova'
'Zoya A. Starikova'
'Gennadii S. Borodkin'

_publ_section_title
;
 1,8,1',8'-Tetrakis(dimethylamino)-2,2'-dinaphthylmethanols: Double In/Out
 Proton Sponges with Low-Barrier Hydrogen-Bond Switching
;
_journal_name_full 'Journal of Organic Chemistry'
_journal_page_first 4706
_journal_page_last 4715
_journal_paper_doi 10.1021/jo100384s
_journal_volume 75
_journal_year 2010
_chemical_formula_moiety 'C35 H40 N4 O'
_chemical_formula_sum 'C35 H40 N4 O'
_chemical_formula_weight 532.71
_chemical_name_systematic
; 
 ? 
;
_space_group_IT_number 2
_symmetry_cell_setting triclinic
_symmetry_space_group_name_Hall '-P 1'
_symmetry_space_group_name_H-M 'P -1'
_atom_sites_solution_hydrogens mixed
_atom_sites_solution_primary direct
_atom_sites_solution_secondary difmap
_audit_creation_method SHELXL-97
_cell_angle_alpha 97.0820(10)
_cell_angle_beta 118.6410(10)
_cell_angle_gamma 102.7560(10)
_cell_formula_units_Z 2
_cell_length_a 11.9154(5)
_cell_length_b 11.9676(9)
_cell_length_c 12.0603(5)
_cell_measurement_reflns_used 5108
_cell_measurement_temperature 100(2)
_cell_measurement_theta_max 34.16
_cell_measurement_theta_min 2.26
_cell_volume 1418.38(14)
_computing_cell_refinement 'APEX2 (Bruker, 2005)'
_computing_data_collection 'APEX2 (Bruker, 2005)'
_computing_data_reduction 'APEX2 (Bruker, 2005)'
_computing_molecular_graphics 'SHELXTL ver. 5.1 (Sheldrick, 1998)'
_computing_publication_material 'SHELXTL ver. 5.1 (Sheldrick, 1998)'
_computing_structure_refinement 'SHELXTL ver. 5.1 (Sheldrick, 1998)'
_computing_structure_solution 'SHELXTL ver. 5.1 (Sheldrick, 1998)'
_diffrn_ambient_temperature 100(2)
_diffrn_measured_fraction_theta_full 0.983
_diffrn_measured_fraction_theta_max 0.983
_diffrn_measurement_device_type 'Bruker SMART APEX2 CCD area detector'
_diffrn_measurement_method 'phi and omega scans'
_diffrn_radiation_monochromator graphite
_diffrn_radiation_source 'fine-focus sealed tube'
_diffrn_radiation_type MoK\a
_diffrn_radiation_wavelength 0.71073
_diffrn_reflns_av_R_equivalents 0.0294
_diffrn_reflns_av_sigmaI/netI 0.0423
_diffrn_reflns_limit_h_max 16
_diffrn_reflns_limit_h_min -16
_diffrn_reflns_limit_k_max 16
_diffrn_reflns_limit_k_min -16
_diffrn_reflns_limit_l_max 16
_diffrn_reflns_limit_l_min -16
_diffrn_reflns_number 17109
_diffrn_reflns_theta_full 29.00
_diffrn_reflns_theta_max 29.00
_diffrn_reflns_theta_min 1.81
_exptl_absorpt_coefficient_mu 0.076
_exptl_absorpt_correction_type none
_exptl_crystal_colour colourless
_exptl_crystal_density_diffrn 1.247
_exptl_crystal_density_method 'not measured'
_exptl_crystal_description plate
_exptl_crystal_F_000 572
_exptl_crystal_size_max 0.60
_exptl_crystal_size_mid 0.45
_exptl_crystal_size_min 0.30
_refine_diff_density_max 0.333
_refine_diff_density_min -0.218
_refine_diff_density_rms 0.043
_refine_ls_extinction_method none
_refine_ls_goodness_of_fit_ref 1.004
_refine_ls_hydrogen_treatment constr
_refine_ls_matrix_type full
_refine_ls_number_parameters 361
_refine_ls_number_reflns 7419
_refine_ls_number_restraints 0
_refine_ls_restrained_S_all 1.004
_refine_ls_R_factor_all 0.0643
_refine_ls_R_factor_gt 0.0446
_refine_ls_shift/su_max 0.000
_refine_ls_shift/su_mean 0.000
_refine_ls_structure_factor_coef Fsqd
_refine_ls_weighting_details 'calc w=1/[\s^2^(Fo^2^)+(0.0155P)^2^+0.7616P] where P=(Fo^2^+2Fc^2^)/3'
_refine_ls_weighting_scheme calc
_refine_ls_wR_factor_gt 0.0834
_refine_ls_wR_factor_ref 0.0915
_reflns_number_gt 5597
_reflns_number_total 7419
_reflns_threshold_expression I>2\s(I)
_cod_data_source_file jo100384s_si_002.cif
_cod_data_source_block fin
_cod_depositor_comments
;
The following automatic conversions were performed:

'_symmetry_cell_setting' value 'Triclinic' changed to 'triclinic'
according to the built-in table from CIF Core dictionary named
'cif_core.dic' version 2.4.1 from 2010-06-29.

Automatic conversion script
Id: cif_fix_values 1646 2011-03-28 12:23:43Z adriana 
;
_cod_database_code 4025529

loop_
_symmetry_equiv_pos_as_xyz
'x, y, z'
'-x, -y, -z'

loop_
_atom_site_label
_atom_site_type_symbol
_atom_site_fract_x
_atom_site_fract_y
_atom_site_fract_z
_atom_site_U_iso_or_equiv
_atom_site_adp_type
_atom_site_occupancy
_atom_site_symmetry_multiplicity
_atom_site_calc_flag
_atom_site_refinement_flags
_atom_site_disorder_assembly
_atom_site_disorder_group
O1 O 0.47281(9) 0.88247(8) 0.00503(9) 0.01685(18) Uani 1 1 d . . .
H1O H 0.5256 0.9361 0.0770 0.020 Uiso 1 1 d R . .
N1 N 0.62561(11) 0.96599(9) 0.26270(10) 0.0178(2) Uani 1 1 d . . .
N2 N 0.76266(11) 1.01831(10) 0.55265(11) 0.0196(2) Uani 1 1 d . . .
N1' N 0.22502(11) 0.70093(9) -0.01336(10) 0.0173(2) Uani 1 1 d . . .
N2' N -0.04715(11) 0.63886(10) -0.22895(11) 0.0187(2) Uani 1 1 d . . .
C1 C 0.58089(12) 0.84834(11) 0.27467(12) 0.0145(2) Uani 1 1 d . . .
C2 C 0.51448(12) 0.75623(11) 0.16019(12) 0.0147(2) Uani 1 1 d . . .
C3 C 0.46518(12) 0.63793(11) 0.16158(12) 0.0163(2) Uani 1 1 d . . .
H3A H 0.4312 0.5760 0.0877 0.020 Uiso 1 1 calc R . .
C4 C 0.46676(12) 0.61321(11) 0.26944(12) 0.0172(2) Uani 1 1 d . . .
H4A H 0.4292 0.5353 0.2666 0.021 Uiso 1 1 calc R . .
C5 C 0.52465(12) 0.70440(11) 0.38539(12) 0.0163(2) Uani 1 1 d . . .
C6 C 0.51387(13) 0.67630(12) 0.49176(13) 0.0200(3) Uani 1 1 d . . .
H6A H 0.4659 0.5994 0.4823 0.024 Uiso 1 1 calc R . .
C7 C 0.57267(14) 0.76021(13) 0.60707(13) 0.0233(3) Uani 1 1 d . . .
H7A H 0.5600 0.7430 0.6742 0.028 Uiso 1 1 calc R . .
C8 C 0.65271(14) 0.87313(12) 0.62320(13) 0.0221(3) Uani 1 1 d . . .
H8A H 0.6982 0.9286 0.7044 0.027 Uiso 1 1 calc R . .
C9 C 0.66686(13) 0.90544(11) 0.52330(12) 0.0180(3) Uani 1 1 d . . .
C10 C 0.59318(12) 0.82331(11) 0.39468(12) 0.0154(2) Uani 1 1 d . . .
C11 C 0.57519(14) 1.05649(12) 0.29754(14) 0.0234(3) Uani 1 1 d . . .
H11A H 0.4842 1.0200 0.2754 0.035 Uiso 1 1 calc R . .
H11B H 0.5769 1.1151 0.2502 0.035 Uiso 1 1 calc R . .
H11C H 0.6313 1.0940 0.3900 0.035 Uiso 1 1 calc R . .
C12 C 0.76437(14) 1.01391(13) 0.29374(14) 0.0258(3) Uani 1 1 d . . .
H12A H 0.7920 0.9506 0.2688 0.039 Uiso 1 1 calc R . .
H12B H 0.8230 1.0505 0.3862 0.039 Uiso 1 1 calc R . .
H12C H 0.7692 1.0720 0.2466 0.039 Uiso 1 1 calc R . .
C13 C 0.89793(14) 1.00850(14) 0.60417(15) 0.0288(3) Uani 1 1 d . . .
H13A H 0.8947 0.9444 0.5452 0.043 Uiso 1 1 calc R . .
H13B H 0.9296 0.9931 0.6886 0.043 Uiso 1 1 calc R . .
H13C H 0.9582 1.0815 0.6125 0.043 Uiso 1 1 calc R . .
C14 C 0.76537(17) 1.11564(13) 0.64133(15) 0.0308(3) Uani 1 1 d . . .
H14A H 0.6761 1.1212 0.6063 0.046 Uiso 1 1 calc R . .
H14B H 0.8254 1.1890 0.6500 0.046 Uiso 1 1 calc R . .
H14C H 0.7964 1.1005 0.7258 0.046 Uiso 1 1 calc R . .
C1' C 0.24369(12) 0.65390(11) -0.11451(12) 0.0149(2) Uani 1 1 d . . .
C2' C 0.37462(12) 0.67787(11) -0.09244(12) 0.0155(2) Uani 1 1 d . . .
C3' C 0.39463(13) 0.61265(11) -0.18361(12) 0.0180(3) Uani 1 1 d . . .
H3'A H 0.4795 0.6335 -0.1738 0.022 Uiso 1 1 calc R . .
C4' C 0.29229(13) 0.51960(12) -0.28587(12) 0.0192(3) Uani 1 1 d . . .
H4'A H 0.3104 0.4738 -0.3395 0.023 Uiso 1 1 calc R . .
C5' C 0.15993(13) 0.49224(11) -0.31094(12) 0.0176(2) Uani 1 1 d . . .
C6' C 0.05614(14) 0.39098(12) -0.41223(13) 0.0215(3) Uani 1 1 d . . .
H6'A H 0.0766 0.3406 -0.4597 0.026 Uiso 1 1 calc R . .
C7' C -0.07261(14) 0.36724(12) -0.44012(13) 0.0238(3) Uani 1 1 d . . .
H7'A H -0.1388 0.2976 -0.5019 0.029 Uiso 1 1 calc R . .
C8' C -0.10618(14) 0.44797(12) -0.37563(13) 0.0221(3) Uani 1 1 d . . .
H8'A H -0.1957 0.4327 -0.3989 0.026 Uiso 1 1 calc R . .
C9' C -0.00963(13) 0.54916(11) -0.27880(12) 0.0172(2) Uani 1 1 d . . .
C10' C 0.13152(12) 0.56748(11) -0.23285(12) 0.0157(2) Uani 1 1 d . . .
C11' C 0.23009(15) 0.82225(12) 0.02271(15) 0.0262(3) Uani 1 1 d . . .
H11D H 0.2775 0.8713 -0.0087 0.039 Uiso 1 1 calc R . .
H11E H 0.2762 0.8502 0.1164 0.039 Uiso 1 1 calc R . .
H11F H 0.1399 0.8260 -0.0156 0.039 Uiso 1 1 calc R . .
C12' C 0.15499(14) 0.62039(13) 0.03035(13) 0.0217(3) Uani 1 1 d . . .
H12D H 0.1548 0.5414 0.0035 0.033 Uiso 1 1 calc R . .
H12E H 0.0637 0.6212 -0.0077 0.033 Uiso 1 1 calc R . .
H12F H 0.2001 0.6452 0.1242 0.033 Uiso 1 1 calc R . .
C13' C -0.02385(16) 0.74703(12) -0.26973(15) 0.0274(3) Uani 1 1 d . . .
H13D H 0.0660 0.7710 -0.2541 0.041 Uiso 1 1 calc R . .
H13E H -0.0342 0.8091 -0.2204 0.041 Uiso 1 1 calc R . .
H13F H -0.0880 0.7323 -0.3615 0.041 Uiso 1 1 calc R . .
C14' C -0.18284(14) 0.60191(14) -0.25161(15) 0.0272(3) Uani 1 1 d . . .
H14D H -0.1973 0.5307 -0.2243 0.041 Uiso 1 1 calc R . .
H14E H -0.2476 0.5868 -0.3433 0.041 Uiso 1 1 calc R . .
H14F H -0.1932 0.6638 -0.2022 0.041 Uiso 1 1 calc R . .
C15 C 0.49760(12) 0.77423(11) 0.02807(12) 0.0143(2) Uani 1 1 d . . .
C16 C 0.63144(12) 0.77570(11) 0.03566(12) 0.0159(2) Uani 1 1 d . . .
C17 C 0.68661(13) 0.85815(12) -0.01170(13) 0.0196(3) Uani 1 1 d . . .
H17A H 0.6417 0.9104 -0.0488 0.023 Uiso 1 1 calc R . .
C18 C 0.80793(14) 0.86327(13) -0.00411(13) 0.0238(3) Uani 1 1 d . . .
H18A H 0.8434 0.9188 -0.0362 0.029 Uiso 1 1 calc R . .
C19 C 0.87634(14) 0.78616(13) 0.05097(13) 0.0235(3) Uani 1 1 d . . .
H19A H 0.9574 0.7896 0.0559 0.028 Uiso 1 1 calc R . .
C20 C 0.82266(14) 0.70381(12) 0.09865(13) 0.0222(3) Uani 1 1 d . . .
H20A H 0.8681 0.6519 0.1359 0.027 Uiso 1 1 calc R . .
C21 C 0.70165(13) 0.69858(12) 0.09098(13) 0.0193(3) Uani 1 1 d . . .
H21A H 0.6666 0.6429 0.1231 0.023 Uiso 1 1 calc R . .

loop_
_atom_site_aniso_label
_atom_site_aniso_U_11
_atom_site_aniso_U_22
_atom_site_aniso_U_33
_atom_site_aniso_U_23
_atom_site_aniso_U_13
_atom_site_aniso_U_12
O1 0.0208(4) 0.0122(4) 0.0166(4) 0.0048(3) 0.0086(4) 0.0059(3)
N1 0.0192(5) 0.0131(5) 0.0183(5) 0.0040(4) 0.0090(4) 0.0022(4)
N2 0.0187(5) 0.0183(5) 0.0180(5) 0.0028(4) 0.0083(5) 0.0034(4)
N1' 0.0182(5) 0.0177(5) 0.0162(5) 0.0029(4) 0.0099(4) 0.0050(4)
N2' 0.0166(5) 0.0193(5) 0.0205(5) 0.0064(4) 0.0096(4) 0.0060(4)
C1 0.0126(5) 0.0149(6) 0.0175(6) 0.0061(5) 0.0082(5) 0.0053(4)
C2 0.0146(6) 0.0164(6) 0.0161(6) 0.0067(5) 0.0088(5) 0.0068(5)
C3 0.0163(6) 0.0146(6) 0.0174(6) 0.0040(5) 0.0084(5) 0.0053(5)
C4 0.0159(6) 0.0151(6) 0.0213(6) 0.0075(5) 0.0095(5) 0.0054(5)
C5 0.0139(6) 0.0196(6) 0.0176(6) 0.0088(5) 0.0081(5) 0.0078(5)
C6 0.0193(6) 0.0223(7) 0.0213(6) 0.0110(5) 0.0113(5) 0.0076(5)
C7 0.0264(7) 0.0300(7) 0.0199(7) 0.0126(6) 0.0148(6) 0.0106(6)
C8 0.0245(7) 0.0248(7) 0.0159(6) 0.0044(5) 0.0102(5) 0.0077(6)
C9 0.0171(6) 0.0195(6) 0.0178(6) 0.0063(5) 0.0086(5) 0.0074(5)
C10 0.0131(6) 0.0172(6) 0.0167(6) 0.0054(5) 0.0076(5) 0.0061(5)
C11 0.0271(7) 0.0152(6) 0.0211(7) 0.0040(5) 0.0073(6) 0.0078(5)
C12 0.0238(7) 0.0252(7) 0.0227(7) 0.0028(6) 0.0136(6) -0.0035(6)
C13 0.0186(7) 0.0299(8) 0.0300(8) 0.0113(6) 0.0076(6) 0.0042(6)
C14 0.0445(9) 0.0209(7) 0.0254(7) 0.0018(6) 0.0201(7) 0.0057(6)
C1' 0.0187(6) 0.0130(6) 0.0152(6) 0.0061(5) 0.0095(5) 0.0063(5)
C2' 0.0181(6) 0.0138(6) 0.0154(6) 0.0062(5) 0.0086(5) 0.0058(5)
C3' 0.0200(6) 0.0199(6) 0.0175(6) 0.0069(5) 0.0109(5) 0.0088(5)
C4' 0.0246(7) 0.0197(6) 0.0162(6) 0.0052(5) 0.0109(5) 0.0116(5)
C5' 0.0226(6) 0.0155(6) 0.0149(6) 0.0063(5) 0.0089(5) 0.0075(5)
C6' 0.0280(7) 0.0164(6) 0.0171(6) 0.0035(5) 0.0098(6) 0.0074(5)
C7' 0.0269(7) 0.0146(6) 0.0193(6) 0.0020(5) 0.0074(6) 0.0005(5)
C8' 0.0193(6) 0.0213(7) 0.0207(7) 0.0065(5) 0.0080(5) 0.0035(5)
C9' 0.0188(6) 0.0168(6) 0.0170(6) 0.0081(5) 0.0094(5) 0.0055(5)
C10' 0.0186(6) 0.0134(6) 0.0157(6) 0.0064(5) 0.0087(5) 0.0053(5)
C11' 0.0267(7) 0.0203(7) 0.0332(8) -0.0019(6) 0.0201(6) 0.0045(6)
C12' 0.0216(7) 0.0288(7) 0.0188(6) 0.0096(6) 0.0126(6) 0.0089(6)
C13' 0.0383(8) 0.0203(7) 0.0327(8) 0.0097(6) 0.0231(7) 0.0131(6)
C14' 0.0189(7) 0.0324(8) 0.0287(8) 0.0054(6) 0.0119(6) 0.0082(6)
C15 0.0161(6) 0.0125(5) 0.0154(6) 0.0045(5) 0.0086(5) 0.0049(5)
C16 0.0157(6) 0.0163(6) 0.0137(6) 0.0017(5) 0.0074(5) 0.0033(5)
C17 0.0191(6) 0.0215(7) 0.0177(6) 0.0073(5) 0.0093(5) 0.0053(5)
C18 0.0201(7) 0.0290(7) 0.0210(7) 0.0077(6) 0.0119(6) 0.0024(6)
C19 0.0165(6) 0.0313(8) 0.0207(7) 0.0024(6) 0.0101(5) 0.0059(5)
C20 0.0214(7) 0.0247(7) 0.0210(7) 0.0046(6) 0.0105(6) 0.0106(5)
C21 0.0204(6) 0.0189(6) 0.0196(6) 0.0060(5) 0.0111(5) 0.0061(5)

loop_
_atom_type_symbol
_atom_type_description
_atom_type_scat_dispersion_real
_atom_type_scat_dispersion_imag
_atom_type_scat_source
C C 0.0033 0.0016 'International Tables Vol C Tables 4.2.6.8 and 6.1.1.4'
H H 0.0000 0.0000 'International Tables Vol C Tables 4.2.6.8 and 6.1.1.4'
N N 0.0061 0.0033 'International Tables Vol C Tables 4.2.6.8 and 6.1.1.4'
O O 0.0106 0.0060 'International Tables Vol C Tables 4.2.6.8 and 6.1.1.4'

loop_
_geom_angle_atom_site_label_1
_geom_angle_atom_site_label_2
_geom_angle_atom_site_label_3
_geom_angle
_geom_angle_site_symmetry_1
_geom_angle_site_symmetry_3
_geom_angle_publ_flag
C15 O1 H1O 107.2 . . ?
C1 N1 C11 118.41(10) . . ?
C1 N1 C12 118.84(11) . . ?
C11 N1 C12 113.17(11) . . ?
C9 N2 C13 110.56(11) . . ?
C9 N2 C14 114.29(11) . . ?
C13 N2 C14 110.31(12) . . ?
C1' N1' C11' 124.67(11) . . ?
C1' N1' C12' 119.08(10) . . ?
C11' N1' C12' 113.25(11) . . ?
C9' N2' C14' 115.77(11) . . ?
C9' N2' C13' 113.17(10) . . ?
C14' N2' C13' 110.02(11) . . ?
C2 C1 N1 116.01(10) . . ?
C2 C1 C10 119.77(11) . . ?
N1 C1 C10 124.08(11) . . ?
C1 C2 C3 120.22(11) . . ?
C1 C2 C15 123.39(11) . . ?
C3 C2 C15 116.28(11) . . ?
C4 C3 C2 120.99(12) . . ?
C4 C3 H3A 119.5 . . ?
C2 C3 H3A 119.5 . . ?
C3 C4 C5 120.79(12) . . ?
C3 C4 H4A 119.6 . . ?
C5 C4 H4A 119.6 . . ?
C4 C5 C6 118.87(12) . . ?
C4 C5 C10 120.05(11) . . ?
C6 C5 C10 121.09(12) . . ?
C7 C6 C5 120.87(12) . . ?
C7 C6 H6A 119.6 . . ?
C5 C6 H6A 119.6 . . ?
C6 C7 C8 118.87(12) . . ?
C6 C7 H7A 120.6 . . ?
C8 C7 H7A 120.6 . . ?
C9 C8 C7 122.63(13) . . ?
C9 C8 H8A 118.7 . . ?
C7 C8 H8A 118.7 . . ?
C8 C9 N2 118.72(12) . . ?
C8 C9 C10 120.06(12) . . ?
N2 C9 C10 121.08(11) . . ?
C5 C10 C9 115.63(11) . . ?
C5 C10 C1 117.28(11) . . ?
C9 C10 C1 127.10(11) . . ?
N1 C11 H11A 109.5 . . ?
N1 C11 H11B 109.5 . . ?
H11A C11 H11B 109.5 . . ?
N1 C11 H11C 109.5 . . ?
H11A C11 H11C 109.5 . . ?
H11B C11 H11C 109.5 . . ?
N1 C12 H12A 109.5 . . ?
N1 C12 H12B 109.5 . . ?
H12A C12 H12B 109.5 . . ?
N1 C12 H12C 109.5 . . ?
H12A C12 H12C 109.5 . . ?
H12B C12 H12C 109.5 . . ?
N2 C13 H13A 109.5 . . ?
N2 C13 H13B 109.5 . . ?
H13A C13 H13B 109.5 . . ?
N2 C13 H13C 109.5 . . ?
H13A C13 H13C 109.5 . . ?
H13B C13 H13C 109.5 . . ?
N2 C14 H14A 109.5 . . ?
N2 C14 H14B 109.5 . . ?
H14A C14 H14B 109.5 . . ?
N2 C14 H14C 109.5 . . ?
H14A C14 H14C 109.5 . . ?
H14B C14 H14C 109.5 . . ?
C2' C1' N1' 119.76(11) . . ?
C2' C1' C10' 119.46(11) . . ?
N1' C1' C10' 120.14(11) . . ?
C1' C2' C3' 119.10(12) . . ?
C1' C2' C15 122.02(11) . . ?
C3' C2' C15 118.87(11) . . ?
C4' C3' C2' 121.59(12) . . ?
C4' C3' H3'A 119.2 . . ?
C2' C3' H3'A 119.2 . . ?
C3' C4' C5' 120.82(12) . . ?
C3' C4' H4'A 119.6 . . ?
C5' C4' H4'A 119.6 . . ?
C4' C5' C6' 120.33(12) . . ?
C4' C5' C10' 119.12(12) . . ?
C6' C5' C10' 120.55(12) . . ?
C7' C6' C5' 120.40(13) . . ?
C7' C6' H6'A 119.8 . . ?
C5' C6' H6'A 119.8 . . ?
C6' C7' C8' 120.02(13) . . ?
C6' C7' H7'A 120.0 . . ?
C8' C7' H7'A 120.0 . . ?
C9' C8' C7' 121.67(13) . . ?
C9' C8' H8'A 119.2 . . ?
C7' C8' H8'A 119.2 . . ?
C8' C9' N2' 120.95(12) . . ?
C8' C9' C10' 119.41(12) . . ?
N2' C9' C10' 119.54(11) . . ?
C5' C10' C1' 118.44(11) . . ?
C5' C10' C9' 116.52(11) . . ?
C1' C10' C9' 125.03(11) . . ?
N1' C11' H11D 109.5 . . ?
N1' C11' H11E 109.5 . . ?
H11D C11' H11E 109.5 . . ?
N1' C11' H11F 109.5 . . ?
H11D C11' H11F 109.5 . . ?
H11E C11' H11F 109.5 . . ?
N1' C12' H12D 109.5 . . ?
N1' C12' H12E 109.5 . . ?
H12D C12' H12E 109.5 . . ?
N1' C12' H12F 109.5 . . ?
H12D C12' H12F 109.5 . . ?
H12E C12' H12F 109.5 . . ?
N2' C13' H13D 109.5 . . ?
N2' C13' H13E 109.5 . . ?
H13D C13' H13E 109.5 . . ?
N2' C13' H13F 109.5 . . ?
H13D C13' H13F 109.5 . . ?
H13E C13' H13F 109.5 . . ?
N2' C14' H14D 109.5 . . ?
N2' C14' H14E 109.5 . . ?
H14D C14' H14E 109.5 . . ?
N2' C14' H14F 109.5 . . ?
H14D C14' H14F 109.5 . . ?
H14E C14' H14F 109.5 . . ?
O1 C15 C2' 103.73(9) . . ?
O1 C15 C16 109.01(9) . . ?
C2' C15 C16 111.76(10) . . ?
O1 C15 C2 112.93(10) . . ?
C2' C15 C2 112.83(10) . . ?
C16 C15 C2 106.63(9) . . ?
C17 C16 C21 118.08(12) . . ?
C17 C16 C15 119.43(11) . . ?
C21 C16 C15 122.48(11) . . ?
C18 C17 C16 120.86(12) . . ?
C18 C17 H17A 119.6 . . ?
C16 C17 H17A 119.6 . . ?
C19 C18 C17 120.40(12) . . ?
C19 C18 H18A 119.8 . . ?
C17 C18 H18A 119.8 . . ?
C18 C19 C20 119.33(12) . . ?
C18 C19 H19A 120.3 . . ?
C20 C19 H19A 120.3 . . ?
C21 C20 C19 120.30(13) . . ?
C21 C20 H20A 119.9 . . ?
C19 C20 H20A 119.9 . . ?
C20 C21 C16 121.04(12) . . ?
C20 C21 H21A 119.5 . . ?
C16 C21 H21A 119.5 . . ?

loop_
_geom_bond_atom_site_label_1
_geom_bond_atom_site_label_2
_geom_bond_distance
_geom_bond_site_symmetry_2
_geom_bond_publ_flag
O1 C15 1.4219(14) . ?
O1 H1O 0.8500 . ?
N1 C1 1.4422(15) . ?
N1 C11 1.4587(17) . ?
N1 C12 1.4621(17) . ?
N2 C9 1.4376(16) . ?
N2 C13 1.4625(18) . ?
N2 C14 1.4646(18) . ?
N1' C1' 1.4144(16) . ?
N1' C11' 1.4427(17) . ?
N1' C12' 1.4475(16) . ?
N2' C9' 1.4227(17) . ?
N2' C14' 1.4544(17) . ?
N2' C13' 1.4574(17) . ?
C1 C2 1.3927(17) . ?
C1 C10 1.4591(17) . ?
C2 C3 1.4134(17) . ?
C2 C15 1.5565(16) . ?
C3 C4 1.3615(17) . ?
C3 H3A 0.9300 . ?
C4 C5 1.4103(18) . ?
C4 H4A 0.9300 . ?
C5 C6 1.4215(17) . ?
C5 C10 1.4367(17) . ?
C6 C7 1.358(2) . ?
C6 H6A 0.9300 . ?
C7 C8 1.4007(19) . ?
C7 H7A 0.9300 . ?
C8 C9 1.3822(18) . ?
C8 H8A 0.9300 . ?
C9 C10 1.4423(18) . ?
C11 H11A 0.9600 . ?
C11 H11B 0.9600 . ?
C11 H11C 0.9600 . ?
C12 H12A 0.9600 . ?
C12 H12B 0.9600 . ?
C12 H12C 0.9600 . ?
C13 H13A 0.9600 . ?
C13 H13B 0.9600 . ?
C13 H13C 0.9600 . ?
C14 H14A 0.9600 . ?
C14 H14B 0.9600 . ?
C14 H14C 0.9600 . ?
C1' C2' 1.4045(17) . ?
C1' C10' 1.4456(17) . ?
C2' C3' 1.4132(17) . ?
C2' C15 1.5453(17) . ?
C3' C4' 1.3668(18) . ?
C3' H3'A 0.9300 . ?
C4' C5' 1.4058(18) . ?
C4' H4'A 0.9300 . ?
C5' C6' 1.4196(18) . ?
C5' C10' 1.4294(17) . ?
C6' C7' 1.355(2) . ?
C6' H6'A 0.9300 . ?
C7' C8' 1.408(2) . ?
C7' H7'A 0.9300 . ?
C8' C9' 1.3791(18) . ?
C8' H8'A 0.9300 . ?
C9' C10' 1.4483(17) . ?
C11' H11D 0.9600 . ?
C11' H11E 0.9600 . ?
C11' H11F 0.9600 . ?
C12' H12D 0.9600 . ?
C12' H12E 0.9600 . ?
C12' H12F 0.9600 . ?
C13' H13D 0.9600 . ?
C13' H13E 0.9600 . ?
C13' H13F 0.9600 . ?
C14' H14D 0.9600 . ?
C14' H14E 0.9600 . ?
C14' H14F 0.9600 . ?
C15 C16 1.5489(17) . ?
C16 C17 1.3944(17) . ?
C16 C21 1.3981(17) . ?
C17 C18 1.3908(18) . ?
C17 H17A 0.9300 . ?
C18 C19 1.386(2) . ?
C18 H18A 0.9300 . ?
C19 C20 1.3875(19) . ?
C19 H19A 0.9300 . ?
C20 C21 1.3865(18) . ?
C20 H20A 0.9300 . ?
C21 H21A 0.9300 . ?

loop_
_geom_torsion_atom_site_label_1
_geom_torsion_atom_site_label_2
_geom_torsion_atom_site_label_3
_geom_torsion_atom_site_label_4
_geom_torsion
_geom_torsion_site_symmetry_1
_geom_torsion_site_symmetry_2
_geom_torsion_site_symmetry_3
_geom_torsion_site_symmetry_4
_geom_torsion_publ_flag
C11 N1 C1 C2 121.06(12) . . . . ?
C12 N1 C1 C2 -94.99(14) . . . . ?
C11 N1 C1 C10 -54.61(16) . . . . ?
C12 N1 C1 C10 89.34(15) . . . . ?
N1 C1 C2 C3 -179.13(11) . . . . ?
C10 C1 C2 C3 -3.26(17) . . . . ?
N1 C1 C2 C15 4.71(17) . . . . ?
C10 C1 C2 C15 -179.42(11) . . . . ?
C1 C2 C3 C4 7.98(18) . . . . ?
C15 C2 C3 C4 -175.59(11) . . . . ?
C2 C3 C4 C5 -3.61(19) . . . . ?
C3 C4 C5 C6 174.68(12) . . . . ?
C3 C4 C5 C10 -5.36(18) . . . . ?
C4 C5 C6 C7 177.37(12) . . . . ?
C10 C5 C6 C7 -2.58(19) . . . . ?
C5 C6 C7 C8 -4.6(2) . . . . ?
C6 C7 C8 C9 4.6(2) . . . . ?
C7 C8 C9 N2 -173.13(12) . . . . ?
C7 C8 C9 C10 2.7(2) . . . . ?
C13 N2 C9 C8 84.36(15) . . . . ?
C14 N2 C9 C8 -40.80(17) . . . . ?
C13 N2 C9 C10 -91.40(14) . . . . ?
C14 N2 C9 C10 143.43(12) . . . . ?
C4 C5 C10 C9 -170.57(11) . . . . ?
C6 C5 C10 C9 9.38(17) . . . . ?
C4 C5 C10 C1 9.64(17) . . . . ?
C6 C5 C10 C1 -170.41(11) . . . . ?
C8 C9 C10 C5 -9.35(17) . . . . ?
N2 C9 C10 C5 166.36(11) . . . . ?
C8 C9 C10 C1 170.43(12) . . . . ?
N2 C9 C10 C1 -13.87(19) . . . . ?
C2 C1 C10 C5 -5.33(17) . . . . ?
N1 C1 C10 C5 170.18(11) . . . . ?
C2 C1 C10 C9 174.90(12) . . . . ?
N1 C1 C10 C9 -9.59(19) . . . . ?
C11' N1' C1' C2' 78.08(16) . . . . ?
C12' N1' C1' C2' -122.89(13) . . . . ?
C11' N1' C1' C10' -111.11(14) . . . . ?
C12' N1' C1' C10' 47.92(16) . . . . ?
N1' C1' C2' C3' 167.85(11) . . . . ?
C10' C1' C2' C3' -3.03(17) . . . . ?
N1' C1' C2' C15 -12.66(17) . . . . ?
C10' C1' C2' C15 176.47(10) . . . . ?
C1' C2' C3' C4' -6.18(18) . . . . ?
C15 C2' C3' C4' 174.31(11) . . . . ?
C2' C3' C4' C5' 5.85(19) . . . . ?
C3' C4' C5' C6' -176.03(12) . . . . ?
C3' C4' C5' C10' 3.77(18) . . . . ?
C4' C5' C6' C7' -177.25(12) . . . . ?
C10' C5' C6' C7' 2.95(19) . . . . ?
C5' C6' C7' C8' 5.0(2) . . . . ?
C6' C7' C8' C9' -3.3(2) . . . . ?
C7' C8' C9' N2' 170.12(12) . . . . ?
C7' C8' C9' C10' -6.18(19) . . . . ?
C14' N2' C9' C8' 19.71(17) . . . . ?
C13' N2' C9' C8' -108.62(14) . . . . ?
C14' N2' C9' C10' -163.99(11) . . . . ?
C13' N2' C9' C10' 67.68(15) . . . . ?
C4' C5' C10' C1' -12.63(17) . . . . ?
C6' C5' C10' C1' 167.18(11) . . . . ?
C4' C5' C10' C9' 168.26(11) . . . . ?
C6' C5' C10' C9' -11.93(17) . . . . ?
C2' C1' C10' C5' 12.25(17) . . . . ?
N1' C1' C10' C5' -158.58(11) . . . . ?
C2' C1' C10' C9' -168.72(11) . . . . ?
N1' C1' C10' C9' 20.44(18) . . . . ?
C8' C9' C10' C5' 13.42(17) . . . . ?
N2' C9' C10' C5' -162.94(11) . . . . ?
C8' C9' C10' C1' -165.62(12) . . . . ?
N2' C9' C10' C1' 18.02(18) . . . . ?
C1' C2' C15 O1 -67.51(13) . . . . ?
C3' C2' C15 O1 111.99(11) . . . . ?
C1' C2' C15 C16 175.20(11) . . . . ?
C3' C2' C15 C16 -5.31(15) . . . . ?
C1' C2' C15 C2 55.04(15) . . . . ?
C3' C2' C15 C2 -125.47(11) . . . . ?
C1 C2 C15 O1 -38.07(16) . . . . ?
C3 C2 C15 O1 145.63(11) . . . . ?
C1 C2 C15 C2' -155.30(11) . . . . ?
C3 C2 C15 C2' 28.40(14) . . . . ?
C1 C2 C15 C16 81.64(13) . . . . ?
C3 C2 C15 C16 -94.67(12) . . . . ?
O1 C15 C16 C17 -16.17(15) . . . . ?
C2' C15 C16 C17 97.90(13) . . . . ?
C2 C15 C16 C17 -138.37(12) . . . . ?
O1 C15 C16 C21 162.52(11) . . . . ?
C2' C15 C16 C21 -83.42(14) . . . . ?
C2 C15 C16 C21 40.31(15) . . . . ?
C21 C16 C17 C18 0.05(19) . . . . ?
C15 C16 C17 C18 178.79(12) . . . . ?
C16 C17 C18 C19 0.0(2) . . . . ?
C17 C18 C19 C20 -0.1(2) . . . . ?
C18 C19 C20 C21 0.1(2) . . . . ?
C19 C20 C21 C16 -0.1(2) . . . . ?
C17 C16 C21 C20 0.02(19) . . . . ?
C15 C16 C21 C20 -178.68(12) . . . . ?

loop_
_cod_related_entry_id
_cod_related_entry_database
_cod_related_entry_code
1 ChemSpider 30659237
